data_7064171
loop_
_publ_author_name
'Awe, Babatunde'
'Swart, Glendin'
'Erasmus, Elizabeth'
'Landman, Maril\'e'
'Malan, Frederick Pieter'

_publ_section_title
;
 Unlocking reactivity: synthetic, structural and catalytic exploration of
 ruthenium(II) complexes featuring pdc and NHC ligands
;
_journal_name_full 'New Journal of Chemistry'
_journal_paper_doi 10.1039/D5NJ03988F
_journal_year 2026
_chemical_formula_moiety 'C33 H32 N4 O6 Ru, 2(C H Cl3)'
_chemical_formula_sum 'C35 H34 Cl6 N4 O6 Ru'
_chemical_formula_weight 920.43
_space_group_crystal_system triclinic
_space_group_IT_number 2
_space_group_name_Hall '-P 1'
_space_group_name_H-M_alt 'P -1'
_atom_sites_solution_hydrogens mixed
_atom_sites_solution_primary dual
_audit_creation_date 2025-11-27
_audit_creation_method
;
Olex2 1.3-ac4
(compiled 2018.12.18 svn.r3554 for Rigaku Oxford Diffraction, GUI svn.r1)
;
_audit_update_record
;
2025-11-28 deposited with the CCDC.	2025-12-08 downloaded from the CCDC.
;
_cell_angle_alpha 81.329(2)
_cell_angle_beta 75.973(2)
_cell_angle_gamma 72.202(2)
_cell_formula_units_Z 2
_cell_length_a 9.9781(2)
_cell_length_b 12.8763(2)
_cell_length_c 15.9233(3)
_cell_measurement_reflns_used 33156
_cell_measurement_temperature 149.99(10)
_cell_measurement_theta_max 30.9120
_cell_measurement_theta_min 2.4230
_cell_volume 1883.32(6)
_computing_cell_refinement 'CrysAlisPro 1.171.41.123a (Rigaku OD, 2022)'
_computing_data_collection 'CrysAlisPro 1.171.41.123a (Rigaku OD, 2022)'
_computing_data_reduction 'CrysAlisPro 1.171.41.123a (Rigaku OD, 2022)'
_computing_molecular_graphics 'Olex2 (Dolomanov et al., 2009)'
_computing_publication_material 'Olex2 (Dolomanov et al., 2009)'
_computing_structure_refinement 'ShelXL (Sheldrick, 2015)'
_computing_structure_solution 'ShelXT (Sheldrick, 2015)'
_diffrn_ambient_environment N~2~
_diffrn_ambient_temperature 149.99(10)
_diffrn_detector 'Hybrid Pixel Array Detector'
_diffrn_detector_area_resol_mean 10.0000
_diffrn_detector_type HyPix
_diffrn_measured_fraction_theta_full 0.998
_diffrn_measured_fraction_theta_max 0.973
_diffrn_measurement_details
;
List of Runs (angles in degrees, time in seconds):

  # Type    Start    End  Width  t~exp~   \w     \q     \k     \f   Frames
#--------------------------------------------------------------------------
  1  \w    -28.00  26.00   0.50    0.70    --    4.44  98.00-124.00  108
  2  \w     -5.00  80.00   0.50    0.70    --    4.44  19.00-180.00  170
  3  \w    -18.00  38.00   0.50    0.70    --    4.44 -99.00 -30.00  112
  4  \w    -22.00  37.00   0.50    0.70    --    4.44 -98.00 128.00  118
  5  \w    -67.00  27.00   0.50    0.70    --    4.44 -77.00  60.00  188
  6  \w     -5.00  69.00   0.50    0.70    --   -6.08  19.00 120.00  148
  7  \w    -39.00  26.00   0.50    0.70    --   -6.08  98.00-124.00  130
  8  \w     -5.00  69.00   0.50    0.70    --   -6.08  19.00-150.00  148
  9  \w    -22.00  27.00   0.50    0.70    --   -6.08 -98.00 128.00   98
 10  \w    -18.00  22.00   0.50    0.70    --   -6.08 -99.00   0.00   80
 11  \w    -18.00  27.00   0.50    0.70    --   -6.08 -99.00 -60.00   90
;
_diffrn_measurement_device 'four-circle diffractometer'
_diffrn_measurement_device_type 'XtaLAB Synergy R, DW system, HyPix'
_diffrn_measurement_method '\w scans'
_diffrn_orient_matrix_type 'CrysAlisPro convention (1999,Acta A55,543-557)'
_diffrn_orient_matrix_UB_11 0.0021680000
_diffrn_orient_matrix_UB_12 -0.0080559000
_diffrn_orient_matrix_UB_13 -0.0434583000
_diffrn_orient_matrix_UB_21 -0.0598905000
_diffrn_orient_matrix_UB_22 0.0468181000
_diffrn_orient_matrix_UB_23 -0.0013576000
_diffrn_orient_matrix_UB_31 0.0472844000
_diffrn_orient_matrix_UB_32 0.0333699000
_diffrn_orient_matrix_UB_33 -0.0152394000
_diffrn_radiation_monochromator mirror
_diffrn_radiation_probe x-ray
_diffrn_radiation_type MoK\a
_diffrn_radiation_wavelength 0.71073
_diffrn_reflns_av_R_equivalents 0.0334
_diffrn_reflns_av_unetI/netI 0.0253
_diffrn_reflns_Laue_measured_fraction_full 0.998
_diffrn_reflns_Laue_measured_fraction_max 0.973
_diffrn_reflns_limit_h_max 13
_diffrn_reflns_limit_h_min -13
_diffrn_reflns_limit_k_max 17
_diffrn_reflns_limit_k_min -17
_diffrn_reflns_limit_l_max 20
_diffrn_reflns_limit_l_min -21
_diffrn_reflns_number 45900
_diffrn_reflns_point_group_measured_fraction_full 0.998
_diffrn_reflns_point_group_measured_fraction_max 0.973
_diffrn_reflns_theta_full 25.242
_diffrn_reflns_theta_max 28.282
_diffrn_reflns_theta_min 2.646
_diffrn_source 'Rotating-anode X-ray tube'
_diffrn_source_type 'Rigaku (Mo) X-ray Source'
_exptl_absorpt_coefficient_mu 0.893
_exptl_absorpt_correction_T_max 1.00000
_exptl_absorpt_correction_T_min 0.86097
_exptl_absorpt_correction_type multi-scan
_exptl_absorpt_process_details
;
CrysAlisPro 1.171.41.123a (Rigaku Oxford Diffraction, 2022)
Empirical absorption correction using spherical harmonics,
implemented in SCALE3 ABSPACK scaling algorithm.
;
_exptl_crystal_colour red
_exptl_crystal_density_diffrn 1.623
_exptl_crystal_description block
_exptl_crystal_F_000 932
_exptl_crystal_size_max 0.300
_exptl_crystal_size_mid 0.274
_exptl_crystal_size_min 0.244
_refine_diff_density_max 0.609
_refine_diff_density_min -0.555
_refine_diff_density_rms 0.064
_refine_ls_extinction_method none
_refine_ls_goodness_of_fit_ref 1.047
_refine_ls_hydrogen_treatment mixed
_refine_ls_matrix_type full
_refine_ls_number_parameters 637
_refine_ls_number_reflns 9100
_refine_ls_number_restraints 438
_refine_ls_restrained_S_all 1.066
_refine_ls_R_factor_all 0.0334
_refine_ls_R_factor_gt 0.0287
_refine_ls_shift/su_max 0.001
_refine_ls_shift/su_mean 0.000
_refine_ls_structure_factor_coef Fsqd
_refine_ls_weighting_details 'w=1/[\s^2^(Fo^2^)+(0.0409P)^2^+0.9205P] where P=(Fo^2^+2Fc^2^)/3'
_refine_ls_weighting_scheme calc
_refine_ls_wR_factor_gt 0.0737
_refine_ls_wR_factor_ref 0.0758
_reflns_Friedel_coverage 0.000
_reflns_number_gt 8177
_reflns_number_total 9100
_reflns_threshold_expression 'I > 2\s(I)'
_cod_data_source_file d5nj03988f2.cif
_cod_data_source_block ba66_lt2_auto
_cod_original_cell_volume 1883.32(7)
_cod_database_code 7064171
_shelxl_version_number 2013-3
_shelx_space_group_comment
;
The symmetry employed for this shelxl refinement is uniquely defined
by the following loop, which should always be used as a source of
symmetry information in preference to the above space-group names.
They are only intended as comments.
;
_diffrn_oxdiff_digest_frames
;
012bd1403092c302bb9cd5ef730971a42200031b24b
;
_reflns_odcompleteness_completeness 99.94
_reflns_odcompleteness_iscentric 1
_reflns_odcompleteness_theta 26.32
_olex2_refinement_description
;
1. Fixed Uiso
 At 1.2 times of:
  All C(H) groups, All C(H,H) groups
2. Restrained distances
 C35-Cl4
 1.76 with sigma of 0.02
 C35-Cl5
 1.76 with sigma of 0.02
 C35-Cl6
 1.76 with sigma of 0.02
 C35A-Cl4A
 1.76 with sigma of 0.02
 C35A-Cl5A
 1.76 with sigma of 0.02
 C35A-Cl6A
 1.76 with sigma of 0.02
 C34-Cl1
 1.76 with sigma of 0.02
 C34-Cl2
 1.76 with sigma of 0.02
 C34-Cl3
 1.76 with sigma of 0.02
 C34A-Cl1A
 1.76 with sigma of 0.02
 C34A-Cl2A
 1.76 with sigma of 0.02
 C34A-Cl3A
 1.76 with sigma of 0.02
 Cl4-Cl5
 2.88 with sigma of 0.03
 Cl4-Cl6
 2.88 with sigma of 0.03
 Cl5-Cl6
 2.88 with sigma of 0.03
 Cl4A-Cl5A
 2.88 with sigma of 0.03
 Cl4A-Cl6A
 2.88 with sigma of 0.03
 Cl5A-Cl6A
 2.88 with sigma of 0.03
 Cl1-Cl2
 2.88 with sigma of 0.03
 Cl1-Cl3
 2.88 with sigma of 0.03
 Cl2-Cl3
 2.88 with sigma of 0.03
 Cl1A-Cl2A
 2.88 with sigma of 0.03
 Cl1A-Cl3A
 2.88 with sigma of 0.03
 Cl2A-Cl3A
 2.88 with sigma of 0.03
 C13-C14 \\sim C13-C14A
 with sigma of 0.02
 C13-C18 \\sim C13-C18A
 with sigma of 0.02
 C14-H14 \\sim C14A-H14A
 with sigma of 0.02
 C14-C15 \\sim C14A-C15A
 with sigma of 0.02
 C18-H18 \\sim C18A-H18A
 with sigma of 0.02
 C18-C17 \\sim C18A-C17A
 with sigma of 0.02
 C15-H15 \\sim C15A-H15A
 with sigma of 0.02
 C15-C16 \\sim C15A-C16A
 with sigma of 0.02
 C16-H16 \\sim C16A-H16A
 with sigma of 0.02
 C16-C17 \\sim C16A-C17A
 with sigma of 0.02
 C17-H17 \\sim C17A-H17A
 with sigma of 0.02
 C13-H14 \\sim C13-H14A
 with sigma of 0.04
 C13-H18 \\sim C13-H18A
 with sigma of 0.04
 C13-C15 \\sim C13-C15A
 with sigma of 0.04
 C13-C17 \\sim C13-C17A
 with sigma of 0.04
 C14-H15 \\sim C14A-H15A
 with sigma of 0.04
 C14-C16 \\sim C14A-C16A
 with sigma of 0.04
 H14-C15 \\sim H14A-C15A
 with sigma of 0.04
 C18-C16 \\sim C18A-C16A
 with sigma of 0.04
 C18-H17 \\sim C18A-H17A
 with sigma of 0.04
 H18-C17 \\sim H18A-C17A
 with sigma of 0.04
 C15-H16 \\sim C15A-H16A
 with sigma of 0.04
 C15-C17 \\sim C15A-C17A
 with sigma of 0.04
 H15-C16 \\sim H15A-C16A
 with sigma of 0.04
 C16-H17 \\sim C16A-H17A
 with sigma of 0.04
 H16-C17 \\sim H16A-C17A
 with sigma of 0.04
3. Rigid bond restraints
 C14, C15, C16, C17, C18
 with sigma for 1-2 distances of 0.01 and sigma for 1-3 distances of 0.01
4. Uiso/Uaniso restraints and constraints
C35A \\sim Cl6A \\sim Cl4A \\sim Cl5A: within 2A with sigma of 0.04 and sigma
for terminal atoms of 0.08
C34A \\sim Cl1A \\sim Cl2A \\sim Cl3A: within 2A with sigma of 0.04 and sigma
for terminal atoms of 0.08
C13 \\sim C14 \\sim C15 \\sim C16 \\sim C17 \\sim C18: within 2A with sigma of
0.04 and sigma for terminal atoms of 0.08
O5 \\sim N4 \\sim O6 \\sim C35 \\sim H35 \\sim Cl6 \\sim Cl4 \\sim Cl5: within
2A with sigma of 0.04 and sigma for terminal atoms of 0.08
C35A \\sim H35A \\sim Cl6A \\sim Cl4A \\sim Cl5A \\sim N4A \\sim O5A \\sim O6A:
within 2A with sigma of 0.04 and sigma for terminal atoms of 0.08
O5 \\sim N4 \\sim O6 \\sim C14 \\sim H14 \\sim C18 \\sim H18 \\sim C15 \\sim
H15 \\sim C16 \\sim H16 \\sim C17 \\sim H17 \\sim C35 \\sim H35 \\sim Cl6 \\sim
Cl4 \\sim Cl5: within 2A with sigma of 0.04 and sigma for terminal atoms of 0.08
C35A \\sim H35A \\sim Cl6A \\sim Cl4A \\sim Cl5A \\sim N4A \\sim O5A \\sim O6A
\\sim C14A \\sim H14A \\sim H15A \\sim C15A \\sim C16A \\sim H16A \\sim H17A
\\sim C17A \\sim C18A \\sim H18A: within 2A with sigma of 0.04 and sigma for
terminal atoms of 0.08
Uanis(C16) \\sim Ueq, Uanis(C17) \\sim Ueq: with sigma of 0.02 and sigma for
terminal atoms of 0.04
5. Rigid body (RIGU) restrains
 C35, Cl6, Cl5, Cl4
 with sigma for 1-2 distances of 0.004 and sigma for 1-3 distances of 0.004
 C35A, Cl6A, Cl5A, Cl4A
 with sigma for 1-2 distances of 0.004 and sigma for 1-3 distances of 0.004
 C34, Cl1, Cl3, Cl2
 with sigma for 1-2 distances of 0.004 and sigma for 1-3 distances of 0.004
 C34A, Cl1A, Cl2A, Cl3A
 with sigma for 1-2 distances of 0.004 and sigma for 1-3 distances of 0.004
 C13, C14, C15, C16, C17, C18
 with sigma for 1-2 distances of 0.004 and sigma for 1-3 distances of 0.004
 O5, N4, O6, C35, H35, Cl6, Cl4, Cl5
 with sigma for 1-2 distances of 0.004 and sigma for 1-3 distances of 0.004
 C35A, H35A, Cl6A, Cl4A, Cl5A, N4A, O5A, O6A
 with sigma for 1-2 distances of 0.004 and sigma for 1-3 distances of 0.004
 O5, N4, O6, C14, H14, C18, H18, C15, H15, C16, H16, C17, H17, C35, H35, Cl6,
 Cl4, Cl5
 with sigma for 1-2 distances of 0.004 and sigma for 1-3 distances of 0.004
 C35A, H35A, Cl6A, Cl4A, Cl5A, N4A, O5A, O6A, C14A, H14A, H15A, C15A, C16A,
 H16A, H17A, C17A, C18A, H18A
 with sigma for 1-2 distances of 0.004 and sigma for 1-3 distances of 0.004
6. Others
 Sof(C35A)=Sof(H35A)=Sof(Cl6A)=Sof(Cl4A)=Sof(Cl5A)=1-FVAR(1)
 Sof(C35)=Sof(H35)=Sof(Cl6)=Sof(Cl4)=Sof(Cl5)=FVAR(1)
 Sof(C34A)=Sof(H34A)=Sof(Cl1A)=Sof(Cl2A)=Sof(Cl3A)=1-FVAR(2)
 Sof(C34)=Sof(H34)=Sof(Cl1)=Sof(Cl2)=Sof(Cl3)=FVAR(2)
 Sof(N4A)=Sof(O5A)=Sof(O6A)=1-FVAR(3)
 Sof(O5)=Sof(N4)=Sof(O6)=FVAR(3)
 Sof(C14A)=Sof(H14A)=Sof(H15A)=Sof(C15A)=Sof(C16A)=Sof(H16A)=Sof(H17A)=
 Sof(C17A)=Sof(C18A)=Sof(H18A)=1-FVAR(4)
 Sof(C14)=Sof(H14)=Sof(C18)=Sof(H18)=Sof(C15)=Sof(H15)=Sof(C16)=Sof(H16)=
 Sof(C17)=Sof(H17)=FVAR(4)
7.a Ternary CH refined with riding coordinates:
 C27(H27), C26(H26), C30(H30), C31(H31), C35(H35), C35A(H35A), C34(H34),
 C34A(H34A)
7.b Secondary CH2 refined with riding coordinates:
 C11(H11A,H11B), C19(H19A,H19B), C29(H29A,H29B), C33(H33A,H33B), C28(H28A,
 H28B), C12(H12A,H12B), C32(H32A,H32B)
7.c Aromatic/amide H refined with riding coordinates:
 C5(H5), C3(H3), C9(H9), C25(H25), C4(H4), C10(H10), C24(H24), C14(H14),
 C18(H18), C21(H21), C15(H15), C16(H16), C17(H17), C22(H22)
;
_olex2_submission_special_instructions 'No special instructions were received'
_oxdiff_exptl_absorpt_empirical_details
;
Empirical correction (ABSPACK) includes:
- Absorption correction using spherical harmonics
- Frame scaling
;
_oxdiff_exptl_absorpt_empirical_full_max 1.457
_oxdiff_exptl_absorpt_empirical_full_min 0.655

loop_
_space_group_symop_operation_xyz
'x, y, z'
'-x, -y, -z'

loop_
_atom_site_label
_atom_site_type_symbol
_atom_site_fract_x
_atom_site_fract_y
_atom_site_fract_z
_atom_site_U_iso_or_equiv
_atom_site_adp_type
_atom_site_occupancy
_atom_site_site_symmetry_order
_atom_site_calc_flag
_atom_site_refinement_flags_posn
_atom_site_refinement_flags_adp
_atom_site_refinement_flags_occupancy
_atom_site_disorder_assembly
_atom_site_disorder_group
Ru1 Ru 0.02579(2) 0.81833(2) 0.72428(2) 0.01716(5) Uani 1 1 d . . . . .
O1 O -0.02907(13) 0.79380(10) 0.86242(8) 0.0221(2) Uani 1 1 d . . . . .
O3 O 0.10388(14) 0.76166(11) 0.59752(8) 0.0255(3) Uani 1 1 d . . . . .
O2 O -0.07489(15) 0.66945(11) 0.97147(8) 0.0286(3) Uani 1 1 d . . . . .
N3 N 0.30592(16) 0.80699(13) 0.79031(10) 0.0235(3) Uani 1 1 d . . . . .
O4 O 0.17528(18) 0.61089(14) 0.52586(10) 0.0425(4) Uani 1 1 d . . . . .
N1 N 0.05417(15) 0.65540(12) 0.74690(9) 0.0206(3) Uani 1 1 d . . . . .
N2 N 0.34209(16) 0.83350(13) 0.65118(10) 0.0251(3) Uani 1 1 d . . . . .
C1 C -0.03266(18) 0.69563(15) 0.89420(11) 0.0218(3) Uani 1 1 d . . . . .
C2 C 0.01938(18) 0.61166(15) 0.82867(11) 0.0217(3) Uani 1 1 d . . . . .
C11 C 0.3320(2) 0.85728(17) 0.55917(12) 0.0283(4) Uani 1 1 d . . . . .
H11A H 0.3613 0.9247 0.5364 0.034 Uiso 1 1 calc R . . . .
H11B H 0.2302 0.8720 0.5554 0.034 Uiso 1 1 calc R . . . .
C8 C 0.23998(18) 0.81514(14) 0.72254(11) 0.0210(3) Uani 1 1 d . . . . .
C27 C -0.01118(19) 0.98740(14) 0.66251(11) 0.0224(3) Uani 1 1 d . . . . .
H27 H 0.0791 1.0055 0.6300 0.027 Uiso 1 1 calc R . . . .
C26 C -0.0340(2) 0.98948(15) 0.75221(12) 0.0257(4) Uani 1 1 d . . . . .
H26 H 0.0425 1.0097 0.7713 0.031 Uiso 1 1 calc R . . . .
C20 C 0.28682(19) 0.67117(17) 0.91829(12) 0.0265(4) Uani 1 1 d . . . . .
C19 C 0.2506(2) 0.78962(17) 0.88329(12) 0.0270(4) Uani 1 1 d . . . . .
H19A H 0.1446 0.8204 0.8955 0.032 Uiso 1 1 calc R . . . .
H19B H 0.2900 0.8304 0.9146 0.032 Uiso 1 1 calc R . . . .
C30 C -0.17884(18) 0.83856(16) 0.67295(12) 0.0256(4) Uani 1 1 d . . . . .
H30 H -0.1895 0.7685 0.6595 0.031 Uiso 1 1 calc R . . . .
C6 C 0.10143(19) 0.59306(16) 0.67929(12) 0.0260(4) Uani 1 1 d . . . . .
C5 C 0.1166(2) 0.48201(18) 0.69217(15) 0.0366(5) Uani 1 1 d . . . . .
H5 H 0.1497 0.4380 0.6444 0.044 Uiso 1 1 calc R . . . .
C29 C -0.1802(2) 0.92487(17) 0.59737(12) 0.0289(4) Uani 1 1 d . . . . .
H29A H -0.2790 0.9530 0.5864 0.035 Uiso 1 1 calc R . . . .
H29B H -0.1165 0.8906 0.5448 0.035 Uiso 1 1 calc R . . . .
C13 C 0.5808(2) 0.76400(18) 0.47053(13) 0.0323(4) Uani 1 1 d D U . . .
C31 C -0.22294(18) 0.85732(17) 0.75897(12) 0.0274(4) Uani 1 1 d . . . . .
H31 H -0.2589 0.7979 0.7967 0.033 Uiso 1 1 calc R . . . .
C7 C 0.1307(2) 0.65796(17) 0.59325(12) 0.0288(4) Uani 1 1 d . . . . .
C3 C 0.0333(2) 0.50105(16) 0.84595(13) 0.0290(4) Uani 1 1 d . . . . .
H3 H 0.0099 0.4703 0.9038 0.035 Uiso 1 1 calc R . . . .
O5 O 0.373(2) 0.309(2) 1.0951(18) 0.066(5) Uani 0.45(5) 1 d . U P A 1
C9 C 0.4440(2) 0.81809(18) 0.76137(14) 0.0315(4) Uani 1 1 d . . . . .
H9 H 0.5104 0.8143 0.7964 0.038 Uiso 1 1 calc R . . . .
C33 C -0.1784(2) 1.01800(17) 0.81366(13) 0.0328(4) Uani 1 1 d . . . . .
H33A H -0.2177 1.0987 0.8113 0.039 Uiso 1 1 calc R . . . .
H33B H -0.1647 0.9918 0.8736 0.039 Uiso 1 1 calc R . . . .
C28 C -0.1309(2) 1.02159(16) 0.61184(12) 0.0270(4) Uani 1 1 d . . . . .
H28A H -0.0970 1.0579 0.5547 0.032 Uiso 1 1 calc R . . . .
H28B H -0.2142 1.0756 0.6437 0.032 Uiso 1 1 calc R . . . .
N4 N 0.394(2) 0.328(2) 1.016(2) 0.063(4) Uani 0.45(5) 1 d . U P A 1
C25 C 0.3403(2) 0.58492(18) 0.86565(13) 0.0322(4) Uani 1 1 d . . . . .
H25 H 0.3565 0.5998 0.8043 0.039 Uiso 1 1 calc R . . . .
C4 C 0.0824(2) 0.43569(18) 0.77663(15) 0.0382(5) Uani 1 1 d . . . . .
H4 H 0.0927 0.3593 0.7869 0.046 Uiso 1 1 calc R . . . .
O6 O 0.4467(19) 0.2659(17) 0.962(2) 0.085(4) Uani 0.45(5) 1 d . U P A 1
C12 C 0.4247(2) 0.76527(18) 0.50074(13) 0.0334(4) Uani 1 1 d . . . . .
H12A H 0.4199 0.6940 0.5330 0.040 Uiso 1 1 calc R . . . .
H12B H 0.3827 0.7727 0.4491 0.040 Uiso 1 1 calc R . . . .
C10 C 0.4660(2) 0.83509(18) 0.67490(13) 0.0317(4) Uani 1 1 d . . . . .
H10 H 0.5508 0.8462 0.6368 0.038 Uiso 1 1 calc R . . . .
C24 C 0.3704(2) 0.4775(2) 0.90096(16) 0.0408(5) Uani 1 1 d . . . . .
H24 H 0.4068 0.4185 0.8649 0.049 Uiso 1 1 calc R . . . .
C32 C -0.2889(2) 0.96937(19) 0.79419(13) 0.0350(5) Uani 1 1 d . . . . .
H32A H -0.3613 0.9633 0.8482 0.042 Uiso 1 1 calc R . . . .
H32B H -0.3396 1.0202 0.7513 0.042 Uiso 1 1 calc R . . . .
C14 C 0.6093(13) 0.8443(10) 0.4041(10) 0.032(2) Uani 0.50(3) 1 d D U P B 1
H14 H 0.5325 0.8928 0.3800 0.038 Uiso 0.50(3) 1 calc DR U P B 1
C23 C 0.3458(2) 0.4587(2) 0.99085(18) 0.0471(7) Uani 1 1 d . . . . .
C18 C 0.6997(13) 0.6933(14) 0.5004(13) 0.035(2) Uani 0.50(3) 1 d D U P B 1
H18 H 0.6848 0.6374 0.5449 0.041 Uiso 0.50(3) 1 calc DR U P B 1
C21 C 0.2649(2) 0.6482(2) 1.00859(13) 0.0400(5) Uani 1 1 d . . . . .
H21 H 0.2294 0.7068 1.0451 0.048 Uiso 1 1 calc R . . . .
C15 C 0.7458(14) 0.8540(11) 0.3736(9) 0.041(2) Uani 0.50(3) 1 d D U P B 1
H15 H 0.7613 0.9116 0.3308 0.049 Uiso 0.50(3) 1 calc DR U P B 1
C16 C 0.8622(11) 0.7811(11) 0.4040(9) 0.037(2) Uani 0.50(3) 1 d D U P B 1
H16 H 0.9570 0.7869 0.3807 0.044 Uiso 0.50(3) 1 calc DR U P B 1
C17 C 0.8386(11) 0.7009(11) 0.4678(10) 0.039(2) Uani 0.50(3) 1 d D U P B 1
H17 H 0.9169 0.6509 0.4897 0.047 Uiso 0.50(3) 1 calc DR U P B 1
C22 C 0.2939(2) 0.5426(3) 1.04497(15) 0.0497(7) Uani 1 1 d . . . . .
H22 H 0.2786 0.5274 1.1063 0.060 Uiso 1 1 calc R . . . .
C35 C -0.2463(7) 0.8550(6) 1.0845(5) 0.0410(14) Uani 0.558(5) 1 d D U P C 1
H35 H -0.2128 0.8002 1.0401 0.049 Uiso 0.558(5) 1 calc R U P C 1
Cl6 Cl -0.35595(18) 0.80478(17) 1.17820(11) 0.0584(5) Uani 0.558(5) 1 d D U P C 1
Cl4 Cl -0.09502(19) 0.8714(2) 1.1137(2) 0.0691(7) Uani 0.558(5) 1 d D U P C 1
Cl5 Cl -0.3489(5) 0.9793(4) 1.0403(3) 0.0721(12) Uani 0.558(5) 1 d D U P C 1
C35A C -0.2225(12) 0.8845(9) 1.0760(7) 0.064(3) Uani 0.442(5) 1 d D U P C 2
H35A H -0.2005 0.8196 1.0423 0.076 Uiso 0.442(5) 1 calc R U P C 2
Cl6A Cl -0.2946(7) 0.8501(4) 1.18322(17) 0.137(3) Uani 0.442(5) 1 d D U P C 2
Cl4A Cl -0.0647(3) 0.9239(4) 1.0612(3) 0.0914(17) Uani 0.442(5) 1 d D U P C 2
Cl5A Cl -0.3525(3) 0.9885(4) 1.0364(2) 0.0329(7) Uani 0.442(5) 1 d D U P C 2
C34 C 0.3376(10) 0.5819(6) 0.3387(5) 0.0422(18) Uani 0.551(16) 1 d D U P D 3
H34 H 0.2660 0.5979 0.3944 0.051 Uiso 0.551(16) 1 calc R . P D 3
Cl1 Cl 0.5147(4) 0.5305(3) 0.3607(3) 0.0614(9) Uani 0.551(16) 1 d D U P D 3
Cl2 Cl 0.3012(5) 0.4793(3) 0.2887(2) 0.0514(8) Uani 0.551(16) 1 d D U P D 3
Cl3 Cl 0.3256(10) 0.7047(4) 0.2685(4) 0.197(4) Uani 0.551(16) 1 d D U P D 3
C34A C 0.3286(17) 0.5903(12) 0.3390(12) 0.090(5) Uani 0.449(16) 1 d D U P D 4
H34A H 0.2669 0.6022 0.3983 0.108 Uiso 0.449(16) 1 calc R . P D 4
Cl1A Cl 0.5049(6) 0.5450(6) 0.3485(4) 0.0789(16) Uani 0.449(16) 1 d D U P D 4
Cl2A Cl 0.2778(11) 0.4998(9) 0.2946(5) 0.108(2) Uani 0.449(16) 1 d D U P D 4
Cl3A Cl 0.2985(7) 0.7092(4) 0.2786(4) 0.0867(16) Uani 0.449(16) 1 d D U P D 4
N4A N 0.3736(14) 0.3539(13) 1.0372(9) 0.045(2) Uani 0.55(5) 1 d . U P A 2
O5A O 0.337(2) 0.3446(15) 1.1179(9) 0.055(3) Uani 0.55(5) 1 d . U P A 2
O6A O 0.4325(11) 0.2734(9) 0.9930(14) 0.060(3) Uani 0.55(5) 1 d . U P A 2
C14A C 0.6339(16) 0.8391(14) 0.4070(10) 0.048(3) Uani 0.50(3) 1 d D U P B 2
H14A H 0.563(4) 0.900(3) 0.388(4) 0.073(17) Uiso 0.50(3) 1 d D U P B 2
H15A H 0.811(5) 0.882(4) 0.343(3) 0.077(16) Uiso 0.50(3) 1 d D U P B 2
C15A C 0.7782(15) 0.8285(15) 0.3835(9) 0.046(3) Uani 0.50(3) 1 d D U P B 2
C16A C 0.8740(12) 0.7491(16) 0.4268(11) 0.047(3) Uani 0.50(3) 1 d D U P B 2
H16A H 0.971(3) 0.727(4) 0.393(3) 0.047(12) Uiso 0.50(3) 1 d D U P B 2
H17A H 0.884(3) 0.613(3) 0.515(3) 0.039(11) Uiso 0.50(3) 1 d D U P B 2
C17A C 0.8236(12) 0.6773(14) 0.4903(11) 0.045(2) Uani 0.50(3) 1 d D U P B 2
C18A C 0.6786(13) 0.6823(15) 0.5106(13) 0.037(2) Uani 0.50(3) 1 d D U P B 2
H18A H 0.644(4) 0.633(3) 0.552(3) 0.041(12) Uiso 0.50(3) 1 d D U P B 2

loop_
_atom_site_aniso_label
_atom_site_aniso_U_11
_atom_site_aniso_U_22
_atom_site_aniso_U_33
_atom_site_aniso_U_23
_atom_site_aniso_U_13
_atom_site_aniso_U_12
Ru1 0.01505(7) 0.02018(8) 0.01589(7) 0.00103(5) -0.00249(5) -0.00622(5)
O1 0.0232(6) 0.0241(6) 0.0180(6) 0.0003(5) -0.0024(5) -0.0079(5)
O3 0.0253(6) 0.0326(7) 0.0183(6) -0.0019(5) -0.0012(5) -0.0101(5)
O2 0.0310(7) 0.0322(7) 0.0196(6) 0.0043(5) -0.0026(5) -0.0097(6)
N3 0.0203(7) 0.0271(8) 0.0256(7) 0.0035(6) -0.0088(6) -0.0097(6)
O4 0.0492(9) 0.0496(10) 0.0274(7) -0.0151(7) 0.0049(7) -0.0164(8)
N1 0.0165(6) 0.0231(7) 0.0217(7) -0.0016(6) -0.0024(5) -0.0062(6)
N2 0.0182(7) 0.0317(9) 0.0257(8) 0.0070(6) -0.0064(6) -0.0102(6)
C1 0.0173(7) 0.0267(9) 0.0204(8) 0.0022(7) -0.0042(6) -0.0068(7)
C2 0.0180(7) 0.0233(9) 0.0227(8) 0.0014(7) -0.0046(6) -0.0055(7)
C11 0.0226(8) 0.0359(11) 0.0228(9) 0.0076(7) -0.0034(7) -0.0088(8)
C8 0.0182(8) 0.0221(9) 0.0232(8) 0.0027(7) -0.0057(6) -0.0073(7)
C27 0.0226(8) 0.0198(8) 0.0244(8) 0.0034(7) -0.0045(7) -0.0084(7)
C26 0.0297(9) 0.0198(9) 0.0272(9) 0.0000(7) -0.0064(7) -0.0069(7)
C20 0.0184(8) 0.0411(11) 0.0224(9) 0.0052(8) -0.0076(7) -0.0128(8)
C19 0.0270(9) 0.0351(11) 0.0226(9) -0.0023(7) -0.0088(7) -0.0113(8)
C30 0.0184(8) 0.0328(10) 0.0286(9) 0.0059(8) -0.0094(7) -0.0120(7)
C6 0.0224(8) 0.0281(10) 0.0262(9) -0.0065(7) -0.0010(7) -0.0066(7)
C5 0.0389(11) 0.0283(11) 0.0411(12) -0.0123(9) -0.0018(9) -0.0079(9)
C29 0.0244(9) 0.0388(11) 0.0262(9) 0.0073(8) -0.0108(7) -0.0133(8)
C13 0.0297(10) 0.0402(12) 0.0280(9) -0.0083(8) -0.0016(8) -0.0122(9)
C31 0.0143(7) 0.0372(11) 0.0285(9) 0.0072(8) -0.0024(7) -0.0104(7)
C7 0.0244(9) 0.0377(11) 0.0245(9) -0.0077(8) -0.0002(7) -0.0106(8)
C3 0.0265(9) 0.0252(10) 0.0341(10) 0.0051(8) -0.0067(8) -0.0085(8)
O5 0.051(5) 0.067(8) 0.085(8) 0.055(6) -0.037(5) -0.032(5)
C9 0.0225(9) 0.0376(11) 0.0386(11) 0.0049(9) -0.0127(8) -0.0135(8)
C33 0.0371(10) 0.0248(10) 0.0270(9) -0.0018(8) -0.0005(8) 0.0001(8)
C28 0.0246(9) 0.0286(10) 0.0240(9) 0.0056(7) -0.0067(7) -0.0043(7)
N4 0.046(6) 0.060(9) 0.086(8) 0.044(6) -0.031(5) -0.032(6)
C25 0.0321(10) 0.0359(11) 0.0292(10) 0.0061(8) -0.0102(8) -0.0118(9)
C4 0.0415(12) 0.0221(10) 0.0490(13) -0.0012(9) -0.0069(10) -0.0086(9)
O6 0.092(6) 0.060(5) 0.093(9) 0.038(6) -0.023(6) -0.028(4)
C12 0.0309(10) 0.0398(12) 0.0305(10) 0.0014(8) -0.0039(8) -0.0153(9)
C10 0.0197(8) 0.0408(12) 0.0360(10) 0.0090(9) -0.0073(7) -0.0152(8)
C24 0.0348(11) 0.0359(12) 0.0535(14) 0.0104(10) -0.0177(10) -0.0126(9)
C32 0.0223(9) 0.0437(12) 0.0275(10) 0.0000(9) 0.0020(7) 0.0006(8)
C14 0.023(3) 0.040(4) 0.037(4) -0.003(3) 0.000(2) -0.020(3)
C23 0.0298(10) 0.0536(15) 0.0629(16) 0.0366(13) -0.0259(11) -0.0260(11)
C18 0.032(4) 0.038(4) 0.036(4) -0.005(3) -0.007(3) -0.012(3)
C21 0.0285(10) 0.0662(16) 0.0245(10) 0.0060(10) -0.0067(8) -0.0160(10)
C15 0.030(4) 0.040(4) 0.053(4) -0.005(3) -0.001(3) -0.016(3)
C16 0.027(3) 0.038(5) 0.048(5) -0.017(3) 0.002(3) -0.015(3)
C17 0.026(3) 0.041(5) 0.050(6) -0.015(3) -0.003(3) -0.008(2)
C22 0.0343(11) 0.083(2) 0.0325(11) 0.0269(12) -0.0129(9) -0.0277(13)
C35 0.031(2) 0.051(4) 0.043(3) -0.023(2) -0.0051(18) -0.006(2)
Cl6 0.0570(8) 0.0526(10) 0.0502(7) -0.0001(6) -0.0026(6) -0.0019(6)
Cl4 0.0537(8) 0.0777(12) 0.0896(15) -0.0310(11) -0.0249(8) -0.0191(8)
Cl5 0.073(2) 0.070(2) 0.0565(19) -0.0029(14) 0.0008(15) -0.0081(15)
C35A 0.072(6) 0.057(6) 0.050(4) -0.027(4) -0.017(4) 0.013(4)
Cl6A 0.181(5) 0.093(3) 0.0456(11) 0.0139(13) 0.0057(17) 0.061(3)
Cl4A 0.0514(12) 0.104(3) 0.126(3) -0.083(3) -0.0428(16) 0.0206(13)
Cl5A 0.0266(11) 0.0533(16) 0.0208(11) -0.0107(9) 0.0000(9) -0.0142(10)
C34 0.050(4) 0.032(3) 0.019(3) -0.001(2) 0.005(3) 0.014(2)
Cl1 0.0406(12) 0.0444(12) 0.090(2) -0.0002(13) -0.0074(10) -0.0058(8)
Cl2 0.0631(12) 0.0555(15) 0.0327(10) 0.0028(7) -0.0104(8) -0.0154(8)
Cl3 0.355(8) 0.0511(17) 0.0566(15) 0.0152(12) 0.033(3) 0.058(3)
C34A 0.076(8) 0.089(8) 0.072(9) 0.012(6) 0.006(6) 0.000(6)
Cl1A 0.084(3) 0.092(3) 0.0627(18) -0.043(2) -0.0077(14) -0.017(2)
Cl2A 0.091(3) 0.161(5) 0.068(3) 0.015(3) -0.036(2) -0.026(3)
Cl3A 0.139(3) 0.0411(17) 0.058(2) 0.0030(12) -0.0228(18) 0.0039(16)
N4A 0.031(3) 0.040(4) 0.072(4) 0.028(3) -0.031(3) -0.021(3)
O5A 0.056(5) 0.052(5) 0.068(4) 0.035(3) -0.035(3) -0.032(4)
O6A 0.054(4) 0.038(4) 0.086(6) 0.028(4) -0.030(4) -0.015(3)
C14A 0.044(5) 0.064(6) 0.032(4) -0.005(3) -0.001(4) -0.014(4)
C15A 0.032(4) 0.060(7) 0.051(4) -0.017(4) 0.003(3) -0.022(4)
C16A 0.035(3) 0.058(7) 0.054(6) -0.020(4) -0.003(3) -0.019(4)
C17A 0.033(4) 0.056(6) 0.050(5) -0.023(4) -0.005(3) -0.012(3)
C18A 0.025(3) 0.041(5) 0.043(5) -0.005(3) -0.005(3) -0.009(3)

loop_
_atom_type_symbol
_atom_type_description
_atom_type_scat_dispersion_real
_atom_type_scat_dispersion_imag
_atom_type_scat_source
C C 0.0033 0.0016 'International Tables Vol C Tables 4.2.6.8 and 6.1.1.4'
H H 0.0000 0.0000 'International Tables Vol C Tables 4.2.6.8 and 6.1.1.4'
Cl Cl 0.1484 0.1585 'International Tables Vol C Tables 4.2.6.8 and 6.1.1.4'
N N 0.0061 0.0033 'International Tables Vol C Tables 4.2.6.8 and 6.1.1.4'
O O 0.0106 0.0060 'International Tables Vol C Tables 4.2.6.8 and 6.1.1.4'
Ru Ru -1.2594 0.8363 'International Tables Vol C Tables 4.2.6.8 and 6.1.1.4'

loop_
_geom_angle_atom_site_label_1
_geom_angle_atom_site_label_2
_geom_angle_atom_site_label_3
_geom_angle
_geom_angle_site_symmetry_1
_geom_angle_site_symmetry_3
_geom_angle_publ_flag
O1 Ru1 C27 118.86(6) . . ?
O1 Ru1 C26 82.23(6) . . ?
O1 Ru1 C30 107.30(6) . . ?
O1 Ru1 C31 74.59(6) . . ?
O3 Ru1 O1 152.96(5) . . ?
O3 Ru1 C27 88.17(6) . . ?
O3 Ru1 C26 124.76(6) . . ?
O3 Ru1 C30 75.39(6) . . ?
O3 Ru1 C31 109.34(6) . . ?
N1 Ru1 O1 76.37(5) . . ?
N1 Ru1 O3 76.70(5) . . ?
N1 Ru1 C8 96.74(6) . . ?
N1 Ru1 C27 163.38(6) . . ?
N1 Ru1 C26 158.52(7) . . ?
N1 Ru1 C30 90.60(6) . . ?
N1 Ru1 C31 93.04(6) . . ?
C8 Ru1 O1 93.64(6) . . ?
C8 Ru1 O3 87.09(6) . . ?
C8 Ru1 C27 89.19(6) . . ?
C8 Ru1 C26 86.38(7) . . ?
C8 Ru1 C30 158.93(7) . . ?
C8 Ru1 C31 162.49(7) . . ?
C27 Ru1 C30 78.81(7) . . ?
C27 Ru1 C31 85.45(7) . . ?
C26 Ru1 C27 36.98(7) . . ?
C26 Ru1 C30 93.99(7) . . ?
C26 Ru1 C31 79.32(7) . . ?
C30 Ru1 C31 34.40(7) . . ?
C1 O1 Ru1 116.11(11) . . ?
C7 O3 Ru1 116.19(11) . . ?
C8 N3 C19 129.21(14) . . ?
C8 N3 C9 111.50(15) . . ?
C9 N3 C19 119.29(15) . . ?
C2 N1 Ru1 119.63(12) . . ?
C6 N1 Ru1 119.16(12) . . ?
C6 N1 C2 121.13(16) . . ?
C8 N2 C11 129.38(15) . . ?
C8 N2 C10 111.38(15) . . ?
C10 N2 C11 119.12(15) . . ?
O1 C1 C2 114.89(14) . . ?
O2 C1 O1 124.65(17) . . ?
O2 C1 C2 120.46(16) . . ?
N1 C2 C1 112.55(15) . . ?
N1 C2 C3 121.02(17) . . ?
C3 C2 C1 126.42(16) . . ?
N2 C11 H11A 108.6 . . ?
N2 C11 H11B 108.6 . . ?
N2 C11 C12 114.60(16) . . ?
H11A C11 H11B 107.6 . . ?
C12 C11 H11A 108.6 . . ?
C12 C11 H11B 108.6 . . ?
N3 C8 Ru1 129.66(12) . . ?
N3 C8 N2 103.02(14) . . ?
N2 C8 Ru1 126.97(12) . . ?
Ru1 C27 H27 113.6 . . ?
C26 C27 Ru1 70.55(10) . . ?
C26 C27 H27 113.6 . . ?
C26 C27 C28 124.06(16) . . ?
C28 C27 Ru1 114.17(12) . . ?
C28 C27 H27 113.6 . . ?
Ru1 C26 H26 113.7 . . ?
C27 C26 Ru1 72.47(11) . . ?
C27 C26 H26 113.7 . . ?
C27 C26 C33 125.78(17) . . ?
C33 C26 Ru1 109.87(13) . . ?
C33 C26 H26 113.7 . . ?
C25 C20 C19 123.26(17) . . ?
C25 C20 C21 119.0(2) . . ?
C21 C20 C19 117.78(19) . . ?
N3 C19 C20 114.03(16) . . ?
N3 C19 H19A 108.7 . . ?
N3 C19 H19B 108.7 . . ?
C20 C19 H19A 108.7 . . ?
C20 C19 H19B 108.7 . . ?
H19A C19 H19B 107.6 . . ?
Ru1 C30 H30 114.1 . . ?
C29 C30 Ru1 107.03(11) . . ?
C29 C30 H30 114.1 . . ?
C31 C30 Ru1 73.23(10) . . ?
C31 C30 H30 114.1 . . ?
C31 C30 C29 126.04(19) . . ?
N1 C6 C5 120.66(18) . . ?
N1 C6 C7 112.89(16) . . ?
C5 C6 C7 126.44(18) . . ?
C6 C5 H5 120.7 . . ?
C6 C5 C4 118.67(19) . . ?
C4 C5 H5 120.7 . . ?
C30 C29 H29A 108.8 . . ?
C30 C29 H29B 108.8 . . ?
C30 C29 C28 113.65(15) . . ?
H29A C29 H29B 107.7 . . ?
C28 C29 H29A 108.8 . . ?
C28 C29 H29B 108.8 . . ?
C14 C13 C12 115.7(5) . . ?
C18 C13 C12 128.1(6) . . ?
C18 C13 C14 116.2(7) . . ?
C14A C13 C12 125.6(7) . . ?
C18A C13 C12 116.1(6) . . ?
C18A C13 C14A 118.2(8) . . ?
Ru1 C31 H31 113.8 . . ?
C30 C31 Ru1 72.37(10) . . ?
C30 C31 H31 113.8 . . ?
C30 C31 C32 125.35(18) . . ?
C32 C31 Ru1 110.05(12) . . ?
C32 C31 H31 113.8 . . ?
O3 C7 C6 115.04(16) . . ?
O4 C7 O3 125.25(19) . . ?
O4 C7 C6 119.71(19) . . ?
C2 C3 H3 120.8 . . ?
C2 C3 C4 118.38(18) . . ?
C4 C3 H3 120.8 . . ?
N3 C9 H9 126.5 . . ?
C10 C9 N3 106.96(16) . . ?
C10 C9 H9 126.5 . . ?
C26 C33 H33A 108.7 . . ?
C26 C33 H33B 108.7 . . ?
C26 C33 C32 114.15(17) . . ?
H33A C33 H33B 107.6 . . ?
C32 C33 H33A 108.7 . . ?
C32 C33 H33B 108.7 . . ?
C27 C28 C29 113.00(15) . . ?
C27 C28 H28A 109.0 . . ?
C27 C28 H28B 109.0 . . ?
C29 C28 H28A 109.0 . . ?
C29 C28 H28B 109.0 . . ?
H28A C28 H28B 107.8 . . ?
O5 N4 C23 110.2(13) . . ?
O6 N4 O5 128.2(14) . . ?
O6 N4 C23 121.6(14) . . ?
C20 C25 H25 119.5 . . ?
C24 C25 C20 121.1(2) . . ?
C24 C25 H25 119.5 . . ?
C5 C4 H4 119.9 . . ?
C3 C4 C5 120.12(19) . . ?
C3 C4 H4 119.9 . . ?
C11 C12 H12A 108.6 . . ?
C11 C12 H12B 108.6 . . ?
C13 C12 C11 114.58(17) . . ?
C13 C12 H12A 108.6 . . ?
C13 C12 H12B 108.6 . . ?
H12A C12 H12B 107.6 . . ?
N2 C10 H10 126.4 . . ?
C9 C10 N2 107.13(16) . . ?
C9 C10 H10 126.4 . . ?
C25 C24 H24 121.0 . . ?
C25 C24 C23 118.0(2) . . ?
C23 C24 H24 121.0 . . ?
C31 C32 C33 113.58(16) . . ?
C31 C32 H32A 108.9 . . ?
C31 C32 H32B 108.9 . . ?
C33 C32 H32A 108.9 . . ?
C33 C32 H32B 108.9 . . ?
H32A C32 H32B 107.7 . . ?
C13 C14 H14 119.4 . . ?
C15 C14 C13 121.2(9) . . ?
C15 C14 H14 119.4 . . ?
C24 C23 N4 108.5(13) . . ?
C24 C23 N4A 125.0(7) . . ?
C22 C23 N4 129.0(13) . . ?
C22 C23 C24 122.4(2) . . ?
C22 C23 N4A 112.6(7) . . ?
C13 C18 H18 118.6 . . ?
C17 C18 C13 122.8(9) . . ?
C17 C18 H18 118.6 . . ?
C20 C21 H21 119.5 . . ?
C22 C21 C20 121.0(2) . . ?
C22 C21 H21 119.5 . . ?
C14 C15 H15 119.4 . . ?
C14 C15 C16 121.1(8) . . ?
C16 C15 H15 119.4 . . ?
C15 C16 H16 120.4 . . ?
C17 C16 C15 119.2(7) . . ?
C17 C16 H16 120.4 . . ?
C18 C17 H17 120.2 . . ?
C16 C17 C18 119.5(8) . . ?
C16 C17 H17 120.2 . . ?
C23 C22 H22 120.7 . . ?
C21 C22 C23 118.6(2) . . ?
C21 C22 H22 120.7 . . ?
Cl6 C35 H35 108.8 . . ?
Cl4 C35 H35 108.8 . . ?
Cl4 C35 Cl6 109.2(4) . . ?
Cl4 C35 Cl5 111.6(4) . . ?
Cl5 C35 H35 108.8 . . ?
Cl5 C35 Cl6 109.5(4) . . ?
Cl6A C35A H35A 108.3 . . ?
Cl6A C35A Cl4A 114.3(6) . . ?
Cl4A C35A H35A 108.3 . . ?
Cl5A C35A H35A 108.3 . . ?
Cl5A C35A Cl6A 107.5(6) . . ?
Cl5A C35A Cl4A 110.1(6) . . ?
Cl1 C34 H34 109.3 . . ?
Cl1 C34 Cl2 109.0(4) . . ?
Cl2 C34 H34 109.3 . . ?
Cl3 C34 H34 109.3 . . ?
Cl3 C34 Cl1 109.5(6) . . ?
Cl3 C34 Cl2 110.5(4) . . ?
Cl1A C34A H34A 108.2 . . ?
Cl2A C34A H34A 108.2 . . ?
Cl2A C34A Cl1A 113.0(10) . . ?
Cl3A C34A H34A 108.2 . . ?
Cl3A C34A Cl1A 110.4(9) . . ?
Cl3A C34A Cl2A 108.6(9) . . ?
O5A N4A C23 120.4(9) . . ?
O5A N4A O6A 122.8(10) . . ?
O6A N4A C23 116.8(8) . . ?
C13 C14A H14A 115(3) . . ?
C15A C14A C13 120.5(10) . . ?
C15A C14A H14A 124(3) . . ?
C14A C15A H15A 119(3) . . ?
C14A C15A C16A 120.5(9) . . ?
C16A C15A H15A 120(3) . . ?
C15A C16A H16A 114(2) . . ?
C17A C16A C15A 119.6(8) . . ?
C17A C16A H16A 120(2) . . ?
C16A C17A H17A 124(2) . . ?
C16A C17A C18A 120.4(9) . . ?
C18A C17A H17A 114(2) . . ?
C13 C18A H18A 119(2) . . ?
C17A C18A C13 120.5(9) . . ?
C17A C18A H18A 121(2) . . ?

loop_
_geom_bond_atom_site_label_1
_geom_bond_atom_site_label_2
_geom_bond_distance
_geom_bond_site_symmetry_2
_geom_bond_publ_flag
Ru1 O1 2.1332(12) . ?
Ru1 O3 2.1325(12) . ?
Ru1 N1 2.0173(15) . ?
Ru1 C8 2.1185(16) . ?
Ru1 C27 2.2095(17) . ?
Ru1 C26 2.1849(18) . ?
Ru1 C30 2.3075(17) . ?
Ru1 C31 2.3182(17) . ?
O1 C1 1.297(2) . ?
O3 C7 1.288(2) . ?
O2 C1 1.231(2) . ?
N3 C8 1.370(2) . ?
N3 C19 1.458(2) . ?
N3 C9 1.387(2) . ?
O4 C7 1.231(2) . ?
N1 C2 1.346(2) . ?
N1 C6 1.345(2) . ?
N2 C11 1.472(2) . ?
N2 C8 1.375(2) . ?
N2 C10 1.384(2) . ?
C1 C2 1.504(2) . ?
C2 C3 1.379(3) . ?
C11 H11A 0.9900 . ?
C11 H11B 0.9900 . ?
C11 C12 1.539(3) . ?
C27 H27 1.0000 . ?
C27 C26 1.394(3) . ?
C27 C28 1.520(2) . ?
C26 H26 1.0000 . ?
C26 C33 1.507(3) . ?
C20 C19 1.507(3) . ?
C20 C25 1.387(3) . ?
C20 C21 1.401(3) . ?
C19 H19A 0.9900 . ?
C19 H19B 0.9900 . ?
C30 H30 1.0000 . ?
C30 C29 1.510(3) . ?
C30 C31 1.368(3) . ?
C6 C5 1.380(3) . ?
C6 C7 1.507(3) . ?
C5 H5 0.9500 . ?
C5 C4 1.393(3) . ?
C29 H29A 0.9900 . ?
C29 H29B 0.9900 . ?
C29 C28 1.537(3) . ?
C13 C12 1.511(3) . ?
C13 C14 1.405(8) . ?
C13 C18 1.395(9) . ?
C13 C14A 1.414(10) . ?
C13 C18A 1.392(9) . ?
C31 H31 1.0000 . ?
C31 C32 1.521(3) . ?
C3 H3 0.9500 . ?
C3 C4 1.390(3) . ?
O5 N4 1.231(16) . ?
C9 H9 0.9500 . ?
C9 C10 1.336(3) . ?
C33 H33A 0.9900 . ?
C33 H33B 0.9900 . ?
C33 C32 1.533(3) . ?
C28 H28A 0.9900 . ?
C28 H28B 0.9900 . ?
N4 O6 1.176(17) . ?
N4 C23 1.61(2) . ?
C25 H25 0.9500 . ?
C25 C24 1.383(3) . ?
C4 H4 0.9500 . ?
C12 H12A 0.9900 . ?
C12 H12B 0.9900 . ?
C10 H10 0.9500 . ?
C24 H24 0.9500 . ?
C24 C23 1.389(4) . ?
C32 H32A 0.9900 . ?
C32 H32B 0.9900 . ?
C14 H14 0.9500 . ?
C14 C15 1.368(9) . ?
C23 C22 1.378(4) . ?
C23 N4A 1.419(13) . ?
C18 H18 0.9500 . ?
C18 C17 1.386(9) . ?
C21 H21 0.9500 . ?
C21 C22 1.368(4) . ?
C15 H15 0.9500 . ?
C15 C16 1.391(9) . ?
C16 H16 0.9500 . ?
C16 C17 1.368(9) . ?
C17 H17 0.9500 . ?
C22 H22 0.9500 . ?
C35 H35 1.0000 . ?
C35 Cl6 1.787(7) . ?
C35 Cl4 1.762(6) . ?
C35 Cl5 1.764(8) . ?
C35A H35A 1.0000 . ?
C35A Cl6A 1.733(11) . ?
C35A Cl4A 1.750(10) . ?
C35A Cl5A 1.718(11) . ?
C34 H34 1.0000 . ?
C34 Cl1 1.789(8) . ?
C34 Cl2 1.806(7) . ?
C34 Cl3 1.783(8) . ?
C34A H34A 1.0000 . ?
C34A Cl1A 1.713(15) . ?
C34A Cl2A 1.702(15) . ?
C34A Cl3A 1.665(14) . ?
N4A O5A 1.246(11) . ?
N4A O6A 1.249(12) . ?
C14A H14A 0.948(18) . ?
C14A C15A 1.365(10) . ?
C15A H15A 0.954(18) . ?
C15A C16A 1.395(10) . ?
C16A H16A 0.962(18) . ?
C16A C17A 1.373(10) . ?
C17A H17A 0.962(18) . ?
C17A C18A 1.387(9) . ?
C18A H18A 0.927(18) . ?

loop_
_geom_torsion_atom_site_label_1
_geom_torsion_atom_site_label_2
_geom_torsion_atom_site_label_3
_geom_torsion_atom_site_label_4
_geom_torsion
_geom_torsion_site_symmetry_1
_geom_torsion_site_symmetry_2
_geom_torsion_site_symmetry_3
_geom_torsion_site_symmetry_4
_geom_torsion_publ_flag
Ru1 O1 C1 O2 -172.99(14) . . . . ?
Ru1 O1 C1 C2 6.81(18) . . . . ?
Ru1 O3 C7 O4 179.48(16) . . . . ?
Ru1 O3 C7 C6 0.3(2) . . . . ?
Ru1 N1 C2 C1 -2.36(19) . . . . ?
Ru1 N1 C2 C3 177.97(13) . . . . ?
Ru1 N1 C6 C5 -177.44(15) . . . . ?
Ru1 N1 C6 C7 1.5(2) . . . . ?
Ru1 C27 C26 C33 -102.23(19) . . . . ?
Ru1 C27 C28 C29 -12.31(19) . . . . ?
Ru1 C26 C33 C32 -40.9(2) . . . . ?
Ru1 C30 C29 C28 -40.03(19) . . . . ?
Ru1 C30 C31 C32 102.46(17) . . . . ?
Ru1 C31 C32 C33 -10.6(2) . . . . ?
O1 C1 C2 N1 -3.1(2) . . . . ?
O1 C1 C2 C3 176.51(17) . . . . ?
O2 C1 C2 N1 176.68(15) . . . . ?
O2 C1 C2 C3 -3.7(3) . . . . ?
N3 C9 C10 N2 -0.5(2) . . . . ?
N1 C2 C3 C4 -0.9(3) . . . . ?
N1 C6 C5 C4 -0.2(3) . . . . ?
N1 C6 C7 O3 -1.2(2) . . . . ?
N1 C6 C7 O4 179.61(17) . . . . ?
N2 C11 C12 C13 -82.0(2) . . . . ?
C1 C2 C3 C4 179.52(18) . . . . ?
C2 N1 C6 C5 -0.5(3) . . . . ?
C2 N1 C6 C7 178.45(15) . . . . ?
C2 C3 C4 C5 0.1(3) . . . . ?
C11 N2 C8 Ru1 -1.4(3) . . . . ?
C11 N2 C8 N3 -175.08(18) . . . . ?
C11 N2 C10 C9 176.10(18) . . . . ?
C8 N3 C19 C20 93.0(2) . . . . ?
C8 N3 C9 C10 0.9(2) . . . . ?
C8 N2 C11 C12 -111.4(2) . . . . ?
C8 N2 C10 C9 -0.2(2) . . . . ?
C27 C26 C33 C32 41.4(3) . . . . ?
C26 C27 C28 C29 -94.4(2) . . . . ?
C26 C33 C32 C31 34.2(2) . . . . ?
C20 C25 C24 C23 -0.2(3) . . . . ?
C20 C21 C22 C23 0.2(3) . . . . ?
C19 N3 C8 Ru1 5.3(3) . . . . ?
C19 N3 C8 N2 178.71(18) . . . . ?
C19 N3 C9 C10 -178.79(18) . . . . ?
C19 C20 C25 C24 -179.28(18) . . . . ?
C19 C20 C21 C22 179.26(18) . . . . ?
C30 C29 C28 C27 36.1(2) . . . . ?
C30 C31 C32 C33 -92.8(2) . . . . ?
C6 N1 C2 C1 -179.27(15) . . . . ?
C6 N1 C2 C3 1.1(3) . . . . ?
C6 C5 C4 C3 0.4(3) . . . . ?
C5 C6 C7 O3 177.74(19) . . . . ?
C5 C6 C7 O4 -1.5(3) . . . . ?
C29 C30 C31 Ru1 -99.15(17) . . . . ?
C29 C30 C31 C32 3.3(3) . . . . ?
C13 C14 C15 C16 3(2) . . . . ?
C13 C18 C17 C16 0(2) . . . . ?
C13 C14A C15A C16A -5(2) . . . . ?
C31 C30 C29 C28 41.3(2) . . . . ?
C7 C6 C5 C4 -179.03(19) . . . . ?
O5 N4 C23 C24 -179.4(9) . . . . ?
O5 N4 C23 C22 3.3(14) . . . . ?
O5 N4 C23 N4A -2(3) . . . . ?
C9 N3 C8 Ru1 -174.39(14) . . . . ?
C9 N3 C8 N2 -1.0(2) . . . . ?
C9 N3 C19 C20 -87.3(2) . . . . ?
C28 C27 C26 Ru1 106.58(17) . . . . ?
C28 C27 C26 C33 4.3(3) . . . . ?
N4 C23 C22 C21 177.3(7) . . . . ?
N4 C23 N4A O5A -177(4) . . . . ?
N4 C23 N4A O6A 2(3) . . . . ?
C25 C20 C19 N3 -13.1(2) . . . . ?
C25 C20 C21 C22 -0.8(3) . . . . ?
C25 C24 C23 N4 -177.9(6) . . . . ?
C25 C24 C23 C22 -0.4(3) . . . . ?
C25 C24 C23 N4A -178.7(6) . . . . ?
O6 N4 C23 C24 2.8(15) . . . . ?
O6 N4 C23 C22 -174.4(11) . . . . ?
O6 N4 C23 N4A -179(4) . . . . ?
C12 C13 C14 C15 177.6(11) . . . . ?
C12 C13 C18 C17 -179.4(11) . . . . ?
C12 C13 C14A C15A -178.6(11) . . . . ?
C12 C13 C18A C17A -177.0(13) . . . . ?
C10 N2 C11 C12 73.1(2) . . . . ?
C10 N2 C8 Ru1 174.34(14) . . . . ?
C10 N2 C8 N3 0.7(2) . . . . ?
C24 C23 C22 C21 0.4(3) . . . . ?
C24 C23 N4A O5A -174.3(8) . . . . ?
C24 C23 N4A O6A 4.4(11) . . . . ?
C14 C13 C12 C11 -75.7(8) . . . . ?
C14 C13 C18 C17 1(2) . . . . ?
C14 C13 C14A C15A -166(10) . . . . ?
C14 C13 C18A C17A 4(3) . . . . ?
C14 C15 C16 C17 -2.4(18) . . . . ?
C18 C13 C12 C11 104.2(12) . . . . ?
C18 C13 C14 C15 -2(2) . . . . ?
C18 C13 C14A C15A 3(2) . . . . ?
C18 C13 C18A C17A -2(8) . . . . ?
C21 C20 C19 N3 166.93(16) . . . . ?
C21 C20 C25 C24 0.7(3) . . . . ?
C15 C16 C17 C18 0.6(17) . . . . ?
C22 C23 N4A O5A 7.3(11) . . . . ?
C22 C23 N4A O6A -174.0(7) . . . . ?
N4A C23 C22 C21 178.9(5) . . . . ?
C14A C13 C12 C11 -73.4(11) . . . . ?
C14A C13 C14 C15 9(8) . . . . ?
C14A C13 C18 C17 -1(2) . . . . ?
C14A C13 C18A C17A 2(3) . . . . ?
C14A C15A C16A C17A 3.6(19) . . . . ?
C15A C16A C17A C18A 1.0(19) . . . . ?
C16A C17A C18A C13 -4(3) . . . . ?
C18A C13 C12 C11 105.5(12) . . . . ?
C18A C13 C14 C15 -4(2) . . . . ?
C18A C13 C18 C17 175(11) . . . . ?
C18A C13 C14A C15A 3(2) . . . . ?
